data_7159846
loop_
_publ_author_name
'Savchuk, Mariia'
'Vo-Thanh, Giang'
'Oudeyer, Sylvain'
'Beucher, H&#xe9;l&#xe8;ne'
'Bri&#xe8;re, Jean-Fran&#xe7;ois'

_publ_section_title
;
 Vinylogous and stereoselective domino synthesis of
 pyrano[2,3-<i>c</i>]pyrroles from alkylidene meldrum's acids.
;
_journal_issue 15
_journal_name_full 'Organic &amp; biomolecular chemistry'
_journal_page_first 2948
_journal_page_last 2952
_journal_paper_doi 10.1039/d4ob00233d
_journal_volume 22
_journal_year 2024
_chemical_formula_moiety C33H25NO5
_chemical_formula_sum 'C33 H25 N O5'
_chemical_formula_weight 515.54
_space_group_IT_number 2
_space_group_name_Hall '-P 1'
_space_group_name_H-M_alt 'P -1'
_symmetry_cell_setting triclinic
_symmetry_Int_Tables_number 2
_symmetry_space_group_name_Hall '-P 1'
_symmetry_space_group_name_H-M 'P -1'
_atom_sites_solution_hydrogens geom
_atom_sites_solution_primary dual
_atom_sites_solution_secondary dual
_audit_conform_dict_location ftp://ftp.iucr.org/pub/cif_core.dic
_audit_conform_dict_name cif_core.dic
_audit_conform_dict_version 2.4.5
_audit_creation_date 2023-10-23T12:21:45-00:00
_audit_creation_method 'WinGX routine CIF_UPDATE'
_audit_update_record
;
2024-01-25 deposited with the CCDC.	2024-03-11 downloaded from the CCDC.
;
_cell_angle_alpha 70.3700(10)
_cell_angle_beta 72.4580(10)
_cell_angle_gamma 67.8020(10)
_cell_formula_units_Z 2
_cell_length_a 10.1201(2)
_cell_length_b 11.3054(3)
_cell_length_c 13.5515(3)
_cell_measurement_reflns_used 9890
_cell_measurement_temperature 300(2)
_cell_measurement_theta_max 25.64
_cell_measurement_theta_min 2.22
_cell_measurement_wavelength 0.71073
_cell_volume 1324.77(5)
_computing_cell_refinement 'SAINT V8.40B integration software'
_computing_data_collection 'Bruker APEX2 software'
_computing_data_reduction 'SORTAV (Blessing, 1995)'
_computing_molecular_graphics 'Ortep for Windows (Farrugia, 2012)'
_computing_publication_material 'WinGX publication routines (Farrugia, 2012)'
_computing_structure_refinement 'SHELXL-2019/2 (Sheldrick, 2019)'
_computing_structure_solution 'SHELXD-2013/2 (Sheldrick, 2008)'
_diffrn_ambient_temperature 300(2)
_diffrn_detector 'APEX-II CCD'
_diffrn_measured_fraction_theta_full 0.996
_diffrn_measured_fraction_theta_max 0.993
_diffrn_measurement_device '\k-geometry diffractometer'
_diffrn_measurement_device_type 'Bruker APEX-II'
_diffrn_measurement_method '\f or \w oscillation scans'
_diffrn_orient_matrix_UB_11 0.106296
_diffrn_orient_matrix_UB_12 -0.033119
_diffrn_orient_matrix_UB_13 -0.030529
_diffrn_orient_matrix_UB_21 -0.022243
_diffrn_orient_matrix_UB_22 -0.041058
_diffrn_orient_matrix_UB_23 -0.045445
_diffrn_orient_matrix_UB_31 -0.008435
_diffrn_orient_matrix_UB_32 0.08343
_diffrn_orient_matrix_UB_33 -0.058281
_diffrn_radiation_monochromator graphite
_diffrn_radiation_probe x-ray
_diffrn_radiation_type MoK\a
_diffrn_radiation_wavelength 0.71073
_diffrn_reflns_av_R_equivalents 0.056
_diffrn_reflns_av_unetI/netI 0.0396
_diffrn_reflns_Laue_measured_fraction_full 0.996
_diffrn_reflns_Laue_measured_fraction_max 0.993
_diffrn_reflns_limit_h_max 15
_diffrn_reflns_limit_h_min -14
_diffrn_reflns_limit_k_max 16
_diffrn_reflns_limit_k_min -15
_diffrn_reflns_limit_l_max 20
_diffrn_reflns_limit_l_min 0
_diffrn_reflns_number 9145
_diffrn_reflns_point_group_measured_fraction_full 0.996
_diffrn_reflns_point_group_measured_fraction_max 0.993
_diffrn_reflns_reduction_process
;
        Scaled and merged with Sortav
        R.H. Blessing, (1987) Cryst. Rev. 1, 3-58
        R.H. Blessing, (1989) J. Appl. Cryst. 22, 396-397
;
_diffrn_reflns_theta_full 25.242
_diffrn_reflns_theta_max 32.036
_diffrn_reflns_theta_min 2.476
_diffrn_source 'sealed x-ray tube'
_diffrn_standards_number 0
_exptl_absorpt_coefficient_mu 0.087
_exptl_absorpt_correction_type none
_exptl_crystal_density_diffrn 1.292
_exptl_crystal_density_method 'not measured'
_exptl_crystal_description prism
_exptl_crystal_F_000 540
_exptl_crystal_size_max 0.772
_exptl_crystal_size_mid 0.649
_exptl_crystal_size_min 0.245
_refine_diff_density_max 0.286
_refine_diff_density_min -0.216
_refine_diff_density_rms 0.05
_refine_ls_extinction_coef 0.014(3)
_refine_ls_extinction_expression Fc^*^=kFc[1+0.001xFc^2^\l^3^/sin(2\q)]^-1/4^
_refine_ls_extinction_method 'SHELXL-2019/2 (Sheldrick 2019)'
_refine_ls_goodness_of_fit_ref 1.059
_refine_ls_hydrogen_treatment constr
_refine_ls_matrix_type full
_refine_ls_number_constraints 0
_refine_ls_number_parameters 354
_refine_ls_number_reflns 9145
_refine_ls_number_restraints 0
_refine_ls_restrained_S_all 1.059
_refine_ls_R_factor_all 0.0655
_refine_ls_R_factor_gt 0.052
_refine_ls_shift/su_max 0
_refine_ls_shift/su_mean 0
_refine_ls_structure_factor_coef Fsqd
_refine_ls_weighting_details 'w=1/[\s^2^(Fo^2^)+(0.0620P)^2^+0.2299P] where P=(Fo^2^+2Fc^2^)/3'
_refine_ls_weighting_scheme calc
_refine_ls_wR_factor_gt 0.1389
_refine_ls_wR_factor_ref 0.1512
_reflns_Friedel_coverage 0
_reflns_number_gt 7346
_reflns_number_total 9145
_reflns_threshold_expression 'I > 2\s(I)'
_cod_data_source_file d4ob00233d2.cif
_cod_data_source_block shelx
_cod_depositor_comments 'Adding full bibliography for 7159846.cif.'
_cod_database_code 7159846
_shelx_estimated_absorpt_t_min 0.936
_shelx_estimated_absorpt_t_max 0.979
_shelx_shelxl_version_number 2019/3

loop_
_symmetry_equiv_pos_as_xyz
'x, y, z'
'-x, -y, -z'

loop_
_atom_site_label
_atom_site_type_symbol
_atom_site_fract_x
_atom_site_fract_y
_atom_site_fract_z
_atom_site_U_iso_or_equiv
_atom_site_adp_type
_atom_site_occupancy
_atom_site_site_symmetry_order
_atom_site_calc_flag
_atom_site_refinement_flags_posn
_atom_site_refinement_flags_adp
_atom_site_refinement_flags_occupancy
_atom_site_disorder_assembly
_atom_site_disorder_group
C1 C 0.32809(14) 0.49084(14) 0.22604(12) 0.0509(3) Uani 1 1 d . . . . .
H1 H 0.379604 0.533304 0.16385 0.061 Uiso 1 1 calc R U . . .
C2 C 0.27410(17) 0.39523(16) 0.22381(15) 0.0646(4) Uani 1 1 d . . . . .
H2 H 0.290401 0.373814 0.159719 0.078 Uiso 1 1 calc R U . . .
C3 C 0.19735(18) 0.33242(17) 0.31481(17) 0.0717(5) Uani 1 1 d . . . . .
H3 H 0.160474 0.269863 0.31219 0.086 Uiso 1 1 calc R U . . .
C4 C 0.17511(18) 0.36250(16) 0.41028(16) 0.0676(4) Uani 1 1 d . . . . .
H4 H 0.12364 0.319494 0.472158 0.081 Uiso 1 1 calc R U . . .
C5 C 0.22879(15) 0.45629(13) 0.41484(12) 0.0524(3) Uani 1 1 d . . . . .
H5 H 0.214522 0.475276 0.479643 0.063 Uiso 1 1 calc R U . . .
C6 C 0.30421(12) 0.52195(11) 0.32187(10) 0.0405(2) Uani 1 1 d . . . . .
C7 C 0.66786(14) 0.45710(13) 0.30758(11) 0.0495(3) Uani 1 1 d . . . . .
H7 H 0.615242 0.453036 0.37732 0.059 Uiso 1 1 calc R U . . .
C8 C 0.80200(16) 0.36344(14) 0.28782(14) 0.0612(4) Uani 1 1 d . . . . .
H8 H 0.838901 0.296712 0.344243 0.073 Uiso 1 1 calc R U . . .
C9 C 0.88089(15) 0.36903(15) 0.18459(15) 0.0627(4) Uani 1 1 d . . . . .
H9 H 0.971301 0.30664 0.171452 0.075 Uiso 1 1 calc R U . . .
C10 C 0.82561(15) 0.46693(16) 0.10130(13) 0.0589(4) Uani 1 1 d . . . . .
H10 H 0.87851 0.470339 0.031679 0.071 Uiso 1 1 calc R U . . .
C11 C 0.69083(13) 0.56107(13) 0.12054(10) 0.0470(3) Uani 1 1 d . . . . .
H11 H 0.653882 0.626979 0.06375 0.056 Uiso 1 1 calc R U . . .
C12 C 0.61157(11) 0.55688(10) 0.22400(9) 0.0371(2) Uani 1 1 d . . . . .
C13 C 0.80462(13) 0.75540(15) 0.26701(10) 0.0523(3) Uani 1 1 d . . . . .
H13 H 0.759007 0.729453 0.337759 0.063 Uiso 1 1 calc R U . . .
C14 C 0.95425(16) 0.7245(2) 0.24070(15) 0.0845(6) Uani 1 1 d . . . . .
H14 H 1.009252 0.679666 0.293658 0.101 Uiso 1 1 calc R U . . .
C15 C 1.02177(18) 0.7603(3) 0.13556(18) 0.1055(9) Uani 1 1 d . . . . .
H15 H 1.122609 0.740486 0.117717 0.127 Uiso 1 1 calc R U . . .
C16 C 0.94099(18) 0.8254(2) 0.05660(14) 0.0877(7) Uani 1 1 d . . . . .
H16 H 0.987625 0.847114 -0.014448 0.105 Uiso 1 1 calc R U . . .
C17 C 0.79149(15) 0.85831(15) 0.08265(10) 0.0551(3) Uani 1 1 d . . . . .
H17 H 0.737204 0.902911 0.029248 0.066 Uiso 1 1 calc R U . . .
C18 C 0.72139(11) 0.82495(11) 0.18880(8) 0.0368(2) Uani 1 1 d . . . . .
C19 C 0.43150(14) 0.82927(15) 0.50316(10) 0.0514(3) Uani 1 1 d . . . . .
H19 H 0.517861 0.765524 0.483808 0.062 Uiso 1 1 calc R U . . .
C20 C 0.41174(17) 0.87495(17) 0.59137(12) 0.0614(4) Uani 1 1 d . . . . .
H20 H 0.48513 0.842394 0.630311 0.074 Uiso 1 1 calc R U . . .
C21 C 0.28413(19) 0.96804(16) 0.62118(12) 0.0618(4) Uani 1 1 d . . . . .
H21 H 0.270706 0.99785 0.680706 0.074 Uiso 1 1 calc R U . . .
C22 C 0.17641(18) 1.01710(15) 0.56322(12) 0.0621(4) Uani 1 1 d . . . . .
H22 H 0.089943 1.0801 0.583608 0.074 Uiso 1 1 calc R U . . .
C23 C 0.19597(15) 0.97301(13) 0.47409(11) 0.0513(3) Uani 1 1 d . . . . .
H23 H 0.122992 1.007537 0.434568 0.062 Uiso 1 1 calc R U . . .
C24 C 0.32380(12) 0.87776(11) 0.44375(8) 0.0374(2) Uani 1 1 d . . . . .
C25 C 0.26676(11) 0.71483(11) 0.38299(9) 0.0399(2) Uani 1 1 d . . . . .
C26 C 0.33802(11) 0.82456(10) 0.35108(8) 0.0348(2) Uani 1 1 d . . . . .
C27 C 0.49026(10) 0.76296(10) 0.29403(8) 0.03281(19) Uani 1 1 d . . . . .
H27 H 0.549977 0.710267 0.348189 0.039 Uiso 1 1 calc R U . . .
C28 C 0.47174(11) 0.66673(10) 0.24392(8) 0.0346(2) Uani 1 1 d . . . . .
H28 H 0.438348 0.71573 0.1765 0.042 Uiso 1 1 calc R U . . .
C29 C 0.31326(12) 1.01782(11) 0.20271(9) 0.0398(2) Uani 1 1 d . . . . .
C30 C 0.47353(12) 0.98495(10) 0.17897(8) 0.0362(2) Uani 1 1 d . . . . .
C31 C 0.56062(11) 0.86377(10) 0.21752(8) 0.03295(19) Uani 1 1 d . . . . .
C32 C 0.53036(13) 1.09634(11) 0.10767(9) 0.0419(2) Uani 1 1 d . . . . .
C33 C 0.6476(2) 1.2432(2) 0.10447(16) 0.0822(5) Uani 1 1 d . . . . .
H33A H 0.737069 1.209424 0.057759 0.123 Uiso 1 1 calc R U . . .
H33B H 0.667202 1.275413 0.154025 0.123 Uiso 1 1 calc R U . . .
H33C H 0.58178 1.313988 0.062945 0.123 Uiso 1 1 calc R U . . .
N1 N 0.35258(10) 0.62362(9) 0.32529(8) 0.03812(19) Uani 1 1 d . . . . .
O1 O 0.25312(8) 0.92632(8) 0.27439(6) 0.04129(18) Uani 1 1 d . . . . .
O2 O 0.15254(10) 0.71418(10) 0.44592(8) 0.0564(2) Uani 1 1 d . . . . .
O3 O 0.23430(11) 1.12065(10) 0.15952(8) 0.0588(3) Uani 1 1 d . . . . .
O4 O 0.52724(16) 1.14221(11) 0.01458(8) 0.0749(4) Uani 1 1 d . . . . .
O5 O 0.58265(11) 1.13902(10) 0.16271(7) 0.0547(2) Uani 1 1 d . . . . .

loop_
_atom_site_aniso_label
_atom_site_aniso_U_11
_atom_site_aniso_U_22
_atom_site_aniso_U_33
_atom_site_aniso_U_23
_atom_site_aniso_U_13
_atom_site_aniso_U_12
C1 0.0471(6) 0.0511(7) 0.0592(7) -0.0213(6) -0.0110(5) -0.0134(5)
C2 0.0619(8) 0.0628(9) 0.0849(11) -0.0351(8) -0.0215(8) -0.0166(7)
C3 0.0628(9) 0.0585(9) 0.1101(14) -0.0287(9) -0.0213(9) -0.0262(7)
C4 0.0627(9) 0.0539(8) 0.0874(11) -0.0105(8) -0.0091(8) -0.0301(7)
C5 0.0512(7) 0.0467(7) 0.0591(7) -0.0081(6) -0.0111(6) -0.0193(5)
C6 0.0348(5) 0.0356(5) 0.0520(6) -0.0113(5) -0.0127(4) -0.0086(4)
C7 0.0462(6) 0.0406(6) 0.0502(6) -0.0072(5) -0.0096(5) -0.0048(5)
C8 0.0499(7) 0.0434(7) 0.0785(10) -0.0112(7) -0.0221(7) 0.0019(6)
C9 0.0381(6) 0.0542(8) 0.0928(11) -0.0327(8) -0.0101(7) -0.0008(5)
C10 0.0427(6) 0.0649(9) 0.0655(8) -0.0315(7) 0.0072(6) -0.0134(6)
C11 0.0436(6) 0.0463(6) 0.0460(6) -0.0148(5) -0.0028(5) -0.0105(5)
C12 0.0341(4) 0.0332(5) 0.0424(5) -0.0115(4) -0.0057(4) -0.0086(4)
C13 0.0358(5) 0.0633(8) 0.0447(6) -0.0049(6) -0.0092(5) -0.0079(5)
C14 0.0356(6) 0.1135(15) 0.0698(10) 0.0045(10) -0.0151(6) -0.0065(8)
C15 0.0338(7) 0.140(2) 0.0879(13) 0.0044(13) 0.0022(8) -0.0072(9)
C16 0.0495(8) 0.1101(15) 0.0578(9) -0.0023(9) 0.0122(7) -0.0098(9)
C17 0.0474(6) 0.0635(8) 0.0397(6) -0.0087(6) -0.0019(5) -0.0102(6)
C18 0.0345(5) 0.0356(5) 0.0366(5) -0.0090(4) -0.0057(4) -0.0080(4)
C19 0.0450(6) 0.0632(8) 0.0450(6) -0.0214(6) -0.0120(5) -0.0066(5)
C20 0.0628(8) 0.0795(10) 0.0498(7) -0.0248(7) -0.0181(6) -0.0176(7)
C21 0.0824(10) 0.0617(8) 0.0491(7) -0.0262(6) -0.0118(7) -0.0210(7)
C22 0.0702(9) 0.0519(8) 0.0584(8) -0.0289(7) -0.0102(7) -0.0015(7)
C23 0.0498(6) 0.0476(7) 0.0520(7) -0.0212(6) -0.0130(5) -0.0003(5)
C24 0.0388(5) 0.0368(5) 0.0354(5) -0.0106(4) -0.0055(4) -0.0105(4)
C25 0.0344(5) 0.0425(6) 0.0426(5) -0.0141(5) -0.0052(4) -0.0107(4)
C26 0.0314(4) 0.0352(5) 0.0354(5) -0.0098(4) -0.0077(4) -0.0060(4)
C27 0.0304(4) 0.0323(5) 0.0332(4) -0.0076(4) -0.0081(3) -0.0062(3)
C28 0.0326(4) 0.0337(5) 0.0351(5) -0.0087(4) -0.0067(4) -0.0077(4)
C29 0.0409(5) 0.0383(5) 0.0377(5) -0.0118(4) -0.0156(4) -0.0017(4)
C30 0.0402(5) 0.0346(5) 0.0329(5) -0.0071(4) -0.0122(4) -0.0078(4)
C31 0.0345(4) 0.0343(5) 0.0303(4) -0.0085(4) -0.0089(3) -0.0088(4)
C32 0.0483(6) 0.0350(5) 0.0381(5) -0.0059(4) -0.0129(4) -0.0078(4)
C33 0.0889(12) 0.0877(13) 0.0840(12) -0.0132(10) -0.0016(10) -0.0618(11)
N1 0.0343(4) 0.0378(5) 0.0427(5) -0.0130(4) -0.0041(3) -0.0117(3)
O1 0.0329(3) 0.0443(4) 0.0428(4) -0.0103(3) -0.0135(3) -0.0038(3)
O2 0.0426(4) 0.0627(6) 0.0653(6) -0.0292(5) 0.0106(4) -0.0226(4)
O3 0.0529(5) 0.0481(5) 0.0587(5) -0.0063(4) -0.0245(4) 0.0065(4)
O4 0.1250(11) 0.0609(7) 0.0431(5) 0.0112(5) -0.0341(6) -0.0410(7)
O5 0.0661(6) 0.0627(6) 0.0466(5) -0.0105(4) -0.0084(4) -0.0369(5)

loop_
_atom_type_symbol
_atom_type_description
_atom_type_scat_dispersion_real
_atom_type_scat_dispersion_imag
_atom_type_scat_source
C C 0.0033 0.0016 'International Tables Vol C Tables 4.2.6.8 and 6.1.1.4'
H H 0 0 'International Tables Vol C Tables 4.2.6.8 and 6.1.1.4'
N N 0.0061 0.0033 'International Tables Vol C Tables 4.2.6.8 and 6.1.1.4'
O O 0.0106 0.006 'International Tables Vol C Tables 4.2.6.8 and 6.1.1.4'

loop_
_geom_angle_atom_site_label_1
_geom_angle_atom_site_label_2
_geom_angle_atom_site_label_3
_geom_angle
_geom_angle_site_symmetry_1
_geom_angle_site_symmetry_3
_geom_angle_publ_flag
C6 C1 C2 119.35(14) . . ?
C6 C1 H1 120.3 . . ?
C2 C1 H1 120.3 . . ?
C3 C2 C1 120.89(15) . . ?
C3 C2 H2 119.6 . . ?
C1 C2 H2 119.6 . . ?
C2 C3 C4 119.64(14) . . ?
C2 C3 H3 120.2 . . ?
C4 C3 H3 120.2 . . ?
C3 C4 C5 120.59(15) . . ?
C3 C4 H4 119.7 . . ?
C5 C4 H4 119.7 . . ?
C4 C5 C6 119.68(14) . . ?
C4 C5 H5 120.2 . . ?
C6 C5 H5 120.2 . . ?
C1 C6 C5 119.82(11) . . ?
C1 C6 N1 120.40(11) . . ?
C5 C6 N1 119.76(11) . . ?
C8 C7 C12 120.44(13) . . ?
C8 C7 H7 119.8 . . ?
C12 C7 H7 119.8 . . ?
C9 C8 C7 120.12(14) . . ?
C9 C8 H8 119.9 . . ?
C7 C8 H8 119.9 . . ?
C10 C9 C8 119.85(12) . . ?
C10 C9 H9 120.1 . . ?
C8 C9 H9 120.1 . . ?
C9 C10 C11 120.33(13) . . ?
C9 C10 H10 119.8 . . ?
C11 C10 H10 119.8 . . ?
C12 C11 C10 120.18(13) . . ?
C12 C11 H11 119.9 . . ?
C10 C11 H11 119.9 . . ?
C11 C12 C7 119.08(11) . . ?
C11 C12 C28 119.20(10) . . ?
C7 C12 C28 121.56(10) . . ?
C14 C13 C18 120.59(12) . . ?
C14 C13 H13 119.7 . . ?
C18 C13 H13 119.7 . . ?
C13 C14 C15 119.60(15) . . ?
C13 C14 H14 120.2 . . ?
C15 C14 H14 120.2 . . ?
C16 C15 C14 120.46(15) . . ?
C16 C15 H15 119.8 . . ?
C14 C15 H15 119.8 . . ?
C17 C16 C15 120.14(15) . . ?
C17 C16 H16 119.9 . . ?
C15 C16 H16 119.9 . . ?
C16 C17 C18 120.09(14) . . ?
C16 C17 H17 120 . . ?
C18 C17 H17 120 . . ?
C13 C18 C17 119.05(11) . . ?
C13 C18 C31 120.68(10) . . ?
C17 C18 C31 120.26(10) . . ?
C24 C19 C20 120.61(12) . . ?
C24 C19 H19 119.7 . . ?
C20 C19 H19 119.7 . . ?
C21 C20 C19 120.13(13) . . ?
C21 C20 H20 119.9 . . ?
C19 C20 H20 119.9 . . ?
C20 C21 C22 120.01(12) . . ?
C20 C21 H21 120 . . ?
C22 C21 H21 120 . . ?
C21 C22 C23 120.23(13) . . ?
C21 C22 H22 119.9 . . ?
C23 C22 H22 119.9 . . ?
C24 C23 C22 120.38(13) . . ?
C24 C23 H23 119.8 . . ?
C22 C23 H23 119.8 . . ?
C19 C24 C23 118.64(11) . . ?
C19 C24 C26 122.00(10) . . ?
C23 C24 C26 119.27(10) . . ?
O2 C25 N1 127.47(11) . . ?
O2 C25 C26 124.66(10) . . ?
N1 C25 C26 107.84(9) . . ?
O1 C26 C24 109.90(8) . . ?
O1 C26 C27 110.23(8) . . ?
C24 C26 C27 117.47(8) . . ?
O1 C26 C25 101.64(8) . . ?
C24 C26 C25 113.32(9) . . ?
C27 C26 C25 102.99(8) . . ?
C31 C27 C26 112.79(8) . . ?
C31 C27 C28 115.71(8) . . ?
C26 C27 C28 104.30(8) . . ?
C31 C27 H27 107.9 . . ?
C26 C27 H27 107.9 . . ?
C28 C27 H27 107.9 . . ?
N1 C28 C12 114.89(9) . . ?
N1 C28 C27 100.80(8) . . ?
C12 C28 C27 112.12(8) . . ?
N1 C28 H28 109.6 . . ?
C12 C28 H28 109.6 . . ?
C27 C28 H28 109.6 . . ?
O3 C29 O1 118.71(11) . . ?
O3 C29 C30 123.22(12) . . ?
O1 C29 C30 118.05(9) . . ?
C31 C30 C29 122.22(10) . . ?
C31 C30 C32 123.13(10) . . ?
C29 C30 C32 114.64(9) . . ?
C30 C31 C18 123.53(10) . . ?
C30 C31 C27 118.06(9) . . ?
C18 C31 C27 118.41(9) . . ?
O4 C32 O5 124.38(12) . . ?
O4 C32 C30 125.43(12) . . ?
O5 C32 C30 110.17(9) . . ?
O5 C33 H33A 109.5 . . ?
O5 C33 H33B 109.5 . . ?
H33A C33 H33B 109.5 . . ?
O5 C33 H33C 109.5 . . ?
H33A C33 H33C 109.5 . . ?
H33B C33 H33C 109.5 . . ?
C25 N1 C6 121.75(9) . . ?
C25 N1 C28 112.53(9) . . ?
C6 N1 C28 122.97(9) . . ?
C29 O1 C26 118.11(8) . . ?
C32 O5 C33 117.20(12) . . ?

loop_
_geom_bond_atom_site_label_1
_geom_bond_atom_site_label_2
_geom_bond_distance
_geom_bond_site_symmetry_2
_geom_bond_publ_flag
C1 C6 1.3864(18) . ?
C1 C2 1.395(2) . ?
C1 H1 0.93 . ?
C2 C3 1.371(3) . ?
C2 H2 0.93 . ?
C3 C4 1.379(3) . ?
C3 H3 0.93 . ?
C4 C5 1.387(2) . ?
C4 H4 0.93 . ?
C5 C6 1.3931(18) . ?
C5 H5 0.93 . ?
C6 N1 1.4275(14) . ?
C7 C8 1.3860(18) . ?
C7 C12 1.3874(17) . ?
C7 H7 0.93 . ?
C8 C9 1.380(2) . ?
C8 H8 0.93 . ?
C9 C10 1.373(2) . ?
C9 H9 0.93 . ?
C10 C11 1.3915(18) . ?
C10 H10 0.93 . ?
C11 C12 1.3848(16) . ?
C11 H11 0.93 . ?
C12 C28 1.5115(14) . ?
C13 C14 1.3787(19) . ?
C13 C18 1.3888(16) . ?
C13 H13 0.93 . ?
C14 C15 1.377(3) . ?
C14 H14 0.93 . ?
C15 C16 1.378(3) . ?
C15 H15 0.93 . ?
C16 C17 1.376(2) . ?
C16 H16 0.93 . ?
C17 C18 1.3919(16) . ?
C17 H17 0.93 . ?
C18 C31 1.4781(14) . ?
C19 C24 1.3847(17) . ?
C19 C20 1.3885(18) . ?
C19 H19 0.93 . ?
C20 C21 1.372(2) . ?
C20 H20 0.93 . ?
C21 C22 1.371(2) . ?
C21 H21 0.93 . ?
C22 C23 1.3900(18) . ?
C22 H22 0.93 . ?
C23 C24 1.3880(16) . ?
C23 H23 0.93 . ?
C24 C26 1.5142(14) . ?
C25 O2 1.2130(13) . ?
C25 N1 1.3728(14) . ?
C25 C26 1.5406(15) . ?
C26 O1 1.4594(13) . ?
C26 C27 1.5131(13) . ?
C27 C31 1.5018(14) . ?
C27 C28 1.5514(14) . ?
C27 H27 0.98 . ?
C28 N1 1.4796(13) . ?
C28 H28 0.98 . ?
C29 O3 1.2064(14) . ?
C29 O1 1.3521(15) . ?
C29 C30 1.4774(15) . ?
C30 C31 1.3456(14) . ?
C30 C32 1.4983(16) . ?
C32 O4 1.1972(14) . ?
C32 O5 1.3199(15) . ?
C33 O5 1.4460(18) . ?
C33 H33A 0.96 . ?
C33 H33B 0.96 . ?
C33 H33C 0.96 . ?

loop_
_geom_torsion_atom_site_label_1
_geom_torsion_atom_site_label_2
_geom_torsion_atom_site_label_3
_geom_torsion_atom_site_label_4
_geom_torsion
_geom_torsion_site_symmetry_1
_geom_torsion_site_symmetry_2
_geom_torsion_site_symmetry_3
_geom_torsion_site_symmetry_4
_geom_torsion_publ_flag
C6 C1 C2 C3 0.3(2) . . . . ?
C1 C2 C3 C4 -1.1(3) . . . . ?
C2 C3 C4 C5 0.5(3) . . . . ?
C3 C4 C5 C6 0.8(2) . . . . ?
C2 C1 C6 C5 0.96(19) . . . . ?
C2 C1 C6 N1 -177.14(12) . . . . ?
C4 C5 C6 C1 -1.55(19) . . . . ?
C4 C5 C6 N1 176.57(12) . . . . ?
C12 C7 C8 C9 0.2(2) . . . . ?
C7 C8 C9 C10 -0.6(2) . . . . ?
C8 C9 C10 C11 0.4(2) . . . . ?
C9 C10 C11 C12 0.2(2) . . . . ?
C10 C11 C12 C7 -0.59(19) . . . . ?
C10 C11 C12 C28 174.78(11) . . . . ?
C8 C7 C12 C11 0.42(19) . . . . ?
C8 C7 C12 C28 -174.84(12) . . . . ?
C18 C13 C14 C15 -1.5(3) . . . . ?
C13 C14 C15 C16 -0.7(4) . . . . ?
C14 C15 C16 C17 1.8(4) . . . . ?
C15 C16 C17 C18 -0.6(3) . . . . ?
C14 C13 C18 C17 2.7(2) . . . . ?
C14 C13 C18 C31 -177.05(16) . . . . ?
C16 C17 C18 C13 -1.6(2) . . . . ?
C16 C17 C18 C31 178.08(16) . . . . ?
C24 C19 C20 C21 0.6(2) . . . . ?
C19 C20 C21 C22 -0.7(3) . . . . ?
C20 C21 C22 C23 -0.1(3) . . . . ?
C21 C22 C23 C24 0.8(2) . . . . ?
C20 C19 C24 C23 0.1(2) . . . . ?
C20 C19 C24 C26 -176.38(13) . . . . ?
C22 C23 C24 C19 -0.8(2) . . . . ?
C22 C23 C24 C26 175.74(13) . . . . ?
C19 C24 C26 O1 -152.92(11) . . . . ?
C23 C24 C26 O1 30.61(14) . . . . ?
C19 C24 C26 C27 -25.86(16) . . . . ?
C23 C24 C26 C27 157.67(11) . . . . ?
C19 C24 C26 C25 94.14(13) . . . . ?
C23 C24 C26 C25 -82.33(13) . . . . ?
O2 C25 C26 O1 -78.89(14) . . . . ?
N1 C25 C26 O1 99.10(9) . . . . ?
O2 C25 C26 C24 38.97(16) . . . . ?
N1 C25 C26 C24 -143.04(9) . . . . ?
O2 C25 C26 C27 166.91(12) . . . . ?
N1 C25 C26 C27 -15.10(11) . . . . ?
O1 C26 C27 C31 48.47(11) . . . . ?
C24 C26 C27 C31 -78.43(11) . . . . ?
C25 C26 C27 C31 156.27(8) . . . . ?
O1 C26 C27 C28 -77.88(10) . . . . ?
C24 C26 C27 C28 155.21(9) . . . . ?
C25 C26 C27 C28 29.92(10) . . . . ?
C11 C12 C28 N1 141.05(11) . . . . ?
C7 C12 C28 N1 -43.70(14) . . . . ?
C11 C12 C28 C27 -104.64(12) . . . . ?
C7 C12 C28 C27 70.60(13) . . . . ?
C31 C27 C28 N1 -157.88(8) . . . . ?
C26 C27 C28 N1 -33.38(10) . . . . ?
C31 C27 C28 C12 79.44(11) . . . . ?
C26 C27 C28 C12 -156.06(9) . . . . ?
O3 C29 C30 C31 -171.27(11) . . . . ?
O1 C29 C30 C31 6.95(15) . . . . ?
O3 C29 C30 C32 7.84(16) . . . . ?
O1 C29 C30 C32 -173.94(9) . . . . ?
C29 C30 C31 C18 175.25(9) . . . . ?
C32 C30 C31 C18 -3.79(16) . . . . ?
C29 C30 C31 C27 -4.91(15) . . . . ?
C32 C30 C31 C27 176.05(9) . . . . ?
C13 C18 C31 C30 134.38(13) . . . . ?
C17 C18 C31 C30 -45.33(16) . . . . ?
C13 C18 C31 C27 -45.46(15) . . . . ?
C17 C18 C31 C27 134.84(12) . . . . ?
C26 C27 C31 C30 -23.37(13) . . . . ?
C28 C27 C31 C30 96.60(11) . . . . ?
C26 C27 C31 C18 156.47(9) . . . . ?
C28 C27 C31 C18 -83.55(11) . . . . ?
C31 C30 C32 O4 109.46(15) . . . . ?
C29 C30 C32 O4 -69.64(16) . . . . ?
C31 C30 C32 O5 -71.66(14) . . . . ?
C29 C30 C32 O5 109.24(11) . . . . ?
O2 C25 N1 C6 9.23(19) . . . . ?
C26 C25 N1 C6 -168.69(10) . . . . ?
O2 C25 N1 C28 170.92(12) . . . . ?
C26 C25 N1 C28 -7.00(12) . . . . ?
C1 C6 N1 C25 136.77(12) . . . . ?
C5 C6 N1 C25 -41.34(16) . . . . ?
C1 C6 N1 C28 -23.00(16) . . . . ?
C5 C6 N1 C28 158.89(11) . . . . ?
C12 C28 N1 C25 146.08(10) . . . . ?
C27 C28 N1 C25 25.34(11) . . . . ?
C12 C28 N1 C6 -52.48(13) . . . . ?
C27 C28 N1 C6 -173.22(9) . . . . ?
O3 C29 O1 C26 -159.87(10) . . . . ?
C30 C29 O1 C26 21.83(13) . . . . ?
C24 C26 O1 C29 81.95(11) . . . . ?
C27 C26 O1 C29 -49.06(12) . . . . ?
C25 C26 O1 C29 -157.76(9) . . . . ?
O4 C32 O5 C33 -3.6(2) . . . . ?
C30 C32 O5 C33 177.46(13) . . . . ?
